data_4310249
loop_
_publ_author_name
'Yun Xia'
'Yongge Wei'
'Yuan Wang'
'Hongyou Guo'

_publ_section_title
;
A Kinetically Controlled Trans Bifunctionalized Organoimido Derivative of
the Lindqvist-Type Hexamolybdate: Synthesis, Spectroscopic
Characterization, and Crystal Structure of (n-Bu4N)2{trans-[Mo6O17(NAr)2]}
(Ar = 2,6-dimethylphenyl)
;
_journal_name_full 'Inorganic Chemistry'
_journal_page_first 9823
_journal_page_last 9828
_journal_paper_doi 10.1021/ic051319t
_journal_volume 44
_journal_year 2005
_chemical_formula_sum 'C48 H90 Mo6 N4 O17'
_chemical_formula_weight 1570.88
_chemical_name_systematic
; 
 ? 
;
_space_group_IT_number 14
_symmetry_cell_setting monoclinic
_symmetry_space_group_name_Hall '-P 2yn'
_symmetry_space_group_name_H-M 'P 1 21/n 1'
_atom_sites_solution_hydrogens geom
_atom_sites_solution_primary direct
_atom_sites_solution_secondary difmap
_audit_creation_method SHELXL-97
_cell_angle_alpha 90.00
_cell_angle_beta 105.377(2)
_cell_angle_gamma 90.00
_cell_formula_units_Z 2
_cell_length_a 11.0358(17)
_cell_length_b 16.569(3)
_cell_length_c 17.507(3)
_cell_measurement_reflns_used 7535
_cell_measurement_temperature 293(2)
_cell_measurement_theta_max 27.4835
_cell_measurement_theta_min 2.3248
_cell_volume 3086.6(9)
_computing_structure_refinement 'SHELXL-97 (Sheldrick, 1997)'
_computing_structure_solution 'SHELXS-97 (Sheldrick, 1990)'
_diffrn_ambient_temperature 293(2)
_diffrn_measured_fraction_theta_full 0.994
_diffrn_measured_fraction_theta_max 0.994
_diffrn_radiation_monochromator graphite
_diffrn_radiation_source 'fine-focus sealed tube'
_diffrn_radiation_type MoK\a
_diffrn_radiation_wavelength 0.71073
_diffrn_reflns_av_R_equivalents 0.0229
_diffrn_reflns_av_sigmaI/netI 0.0228
_diffrn_reflns_limit_h_max 14
_diffrn_reflns_limit_h_min -13
_diffrn_reflns_limit_k_max 21
_diffrn_reflns_limit_k_min -21
_diffrn_reflns_limit_l_max 22
_diffrn_reflns_limit_l_min -22
_diffrn_reflns_number 23152
_diffrn_reflns_theta_full 27.48
_diffrn_reflns_theta_max 27.48
_diffrn_reflns_theta_min 2.32
_exptl_absorpt_coefficient_mu 1.247
_exptl_absorpt_correction_T_max 0.6694
_exptl_absorpt_correction_T_min 0.3687
_exptl_absorpt_correction_type multi-scan
_exptl_crystal_colour red
_exptl_crystal_density_diffrn 1.690
_exptl_crystal_density_method 'not measured'
_exptl_crystal_description prism
_exptl_crystal_F_000 1588
_exptl_crystal_size_max 1.00
_exptl_crystal_size_mid 0.70
_exptl_crystal_size_min 0.35
_refine_diff_density_max 1.233
_refine_diff_density_min -0.650
_refine_diff_density_rms 0.086
_refine_ls_extinction_method none
_refine_ls_goodness_of_fit_ref 1.059
_refine_ls_hydrogen_treatment constr
_refine_ls_matrix_type full
_refine_ls_number_parameters 337
_refine_ls_number_reflns 7036
_refine_ls_number_restraints 0
_refine_ls_restrained_S_all 1.059
_refine_ls_R_factor_all 0.0376
_refine_ls_R_factor_gt 0.0329
_refine_ls_shift/su_max 0.001
_refine_ls_shift/su_mean 0.000
_refine_ls_structure_factor_coef Fsqd
_refine_ls_weighting_details 'calc w=1/[\s^2^(Fo^2^)+(0.0505P)^2^+2.3811P] where P=(Fo^2^+2Fc^2^)/3'
_refine_ls_weighting_scheme calc
_refine_ls_wR_factor_gt 0.0858
_refine_ls_wR_factor_ref 0.0900
_reflns_number_gt 6257
_reflns_number_total 7036
_reflns_threshold_expression >2sigma(I)
_cod_data_source_file ic051319tsi20050803_063026.cif
_cod_data_source_block test
_cod_original_cell_volume 3086.5(8)
_cod_database_code 4310249

loop_
_symmetry_equiv_pos_as_xyz
'x, y, z'
'-x+1/2, y+1/2, -z+1/2'
'-x, -y, -z'
'x-1/2, -y-1/2, z-1/2'

loop_
_atom_site_label
_atom_site_type_symbol
_atom_site_fract_x
_atom_site_fract_y
_atom_site_fract_z
_atom_site_U_iso_or_equiv
_atom_site_adp_type
_atom_site_occupancy
_atom_site_symmetry_multiplicity
_atom_site_calc_flag
_atom_site_refinement_flags
_atom_site_disorder_assembly
_atom_site_disorder_group
Mo1 Mo 0.37744(2) 0.560633(14) 0.067783(13) 0.03265(7) Uani 1 1 d . . .
Mo2 Mo 0.56182(2) 0.626805(13) -0.035175(13) 0.03278(7) Uani 1 1 d . . .
Mo3 Mo 0.33038(2) 0.499929(13) -0.114447(12) 0.03176(7) Uani 1 1 d . . .
O1 O 0.5000 0.5000 0.0000 0.0231(5) Uani 1 2 d S . .
O2 O 0.6070(2) 0.71958(13) -0.05790(13) 0.0515(6) Uani 1 1 d . . .
O3 O 0.2104(2) 0.50492(15) -0.19791(13) 0.0507(6) Uani 1 1 d . . .
O4 O 0.53737(19) 0.54402(12) 0.14996(10) 0.0356(4) Uani 1 1 d . . .
O5 O 0.35032(19) 0.44423(11) 0.08302(11) 0.0365(4) Uani 1 1 d . . .
O6 O 0.26281(19) 0.55008(13) -0.03494(12) 0.0412(5) Uani 1 1 d . . .
O7 O 0.41325(19) 0.60560(12) -0.11637(10) 0.0370(4) Uani 1 1 d . . .
O8 O 0.68809(19) 0.60101(12) 0.06609(11) 0.0384(4) Uani 1 1 d . . .
O9 O 0.4542(2) 0.65117(12) 0.03363(11) 0.0391(4) Uani 1 1 d . . .
N1 N 0.2857(2) 0.60149(16) 0.12520(14) 0.0407(5) Uani 1 1 d . . .
N2 N 0.8184(3) 0.82400(15) 0.14502(15) 0.0430(6) Uani 1 1 d . . .
C1 C 0.2207(3) 0.62357(17) 0.17955(16) 0.0362(6) Uani 1 1 d . . .
C2 C 0.2582(3) 0.6937(2) 0.22487(19) 0.0461(7) Uani 1 1 d . . .
C3 C 0.1987(3) 0.7114(2) 0.2833(2) 0.0537(8) Uani 1 1 d . . .
H3 H 0.2223 0.7572 0.3145 0.064 Uiso 1 1 calc R . .
C4 C 0.1055(3) 0.6624(2) 0.2961(2) 0.0570(9) Uani 1 1 d . . .
H4 H 0.0677 0.6748 0.3362 0.068 Uiso 1 1 calc R . .
C5 C 0.0679(3) 0.5953(2) 0.2498(2) 0.0533(8) Uani 1 1 d . . .
H5 H 0.0036 0.5633 0.2586 0.064 Uiso 1 1 calc R . .
C6 C 0.1239(3) 0.5743(2) 0.19014(19) 0.0438(7) Uani 1 1 d . . .
C7 C 0.3597(5) 0.7459(3) 0.2089(3) 0.0807(13) Uani 1 1 d . . .
H7A H 0.3884 0.7231 0.1664 0.121 Uiso 1 1 calc R . .
H7B H 0.4286 0.7490 0.2557 0.121 Uiso 1 1 calc R . .
H7C H 0.3272 0.7991 0.1944 0.121 Uiso 1 1 calc R . .
C8 C 0.0833(4) 0.4999(2) 0.1406(3) 0.0636(10) Uani 1 1 d . . .
H8A H 0.0162 0.4740 0.1566 0.095 Uiso 1 1 calc R . .
H8B H 0.1531 0.4635 0.1479 0.095 Uiso 1 1 calc R . .
H8C H 0.0549 0.5148 0.0858 0.095 Uiso 1 1 calc R . .
C9 C 0.6866(3) 0.8312(2) 0.0914(2) 0.0510(8) Uani 1 1 d . . .
H9A H 0.6492 0.7778 0.0855 0.061 Uiso 1 1 calc R . .
H9B H 0.6930 0.8478 0.0395 0.061 Uiso 1 1 calc R . .
C10 C 0.5970(4) 0.8882(3) 0.1163(3) 0.0667(10) Uani 1 1 d . . .
H10A H 0.6310 0.9425 0.1212 0.080 Uiso 1 1 calc R . .
H10B H 0.5866 0.8719 0.1674 0.080 Uiso 1 1 calc R . .
C11 C 0.4709(4) 0.8868(3) 0.0549(3) 0.0781(12) Uani 1 1 d . . .
H11A H 0.4830 0.9012 0.0037 0.094 Uiso 1 1 calc R . .
H11B H 0.4375 0.8323 0.0509 0.094 Uiso 1 1 calc R . .
C12 C 0.3761(5) 0.9437(4) 0.0741(4) 0.113(2) Uani 1 1 d . . .
H12A H 0.2987 0.9406 0.0332 0.169 Uiso 1 1 calc R . .
H12B H 0.4079 0.9978 0.0773 0.169 Uiso 1 1 calc R . .
H12C H 0.3616 0.9287 0.1239 0.169 Uiso 1 1 calc R . .
C13 C 0.8168(4) 0.7995(2) 0.22850(18) 0.0499(8) Uani 1 1 d . . .
H13A H 0.9029 0.7972 0.2609 0.060 Uiso 1 1 calc R . .
H13B H 0.7745 0.8416 0.2501 0.060 Uiso 1 1 calc R . .
C14 C 0.7544(4) 0.7201(2) 0.2364(2) 0.0596(9) Uani 1 1 d . . .
H14A H 0.7974 0.6764 0.2176 0.072 Uiso 1 1 calc R . .
H14B H 0.6675 0.7209 0.2051 0.072 Uiso 1 1 calc R . .
C15 C 0.7611(5) 0.7077(3) 0.3253(3) 0.0807(13) Uani 1 1 d . . .
H15A H 0.8474 0.7139 0.3565 0.097 Uiso 1 1 calc R . .
H15B H 0.7113 0.7491 0.3420 0.097 Uiso 1 1 calc R . .
C16 C 0.7154(3) 0.62888(17) 0.34081(17) 0.106(2) Uani 1 1 d . . .
H16A H 0.7222 0.6236 0.3964 0.159 Uiso 1 1 calc R . .
H16B H 0.7648 0.5877 0.3248 0.159 Uiso 1 1 calc R . .
H16C H 0.6291 0.6231 0.3114 0.159 Uiso 1 1 calc R . .
C17 C 0.8842(3) 0.90542(17) 0.15026(17) 0.0499(8) Uani 1 1 d R . .
H17A H 0.8742 0.9255 0.0969 0.060 Uiso 1 1 calc R . .
H17B H 0.8419 0.9430 0.1770 0.060 Uiso 1 1 calc R . .
C18 C 1.0228(4) 0.9055(2) 0.1928(2) 0.0616(9) Uani 1 1 d . . .
H18A H 1.0662 0.8676 0.1671 0.074 Uiso 1 1 calc R . .
H18B H 1.0340 0.8878 0.2470 0.074 Uiso 1 1 calc R . .
C19 C 1.0798(4) 0.9886(3) 0.1926(3) 0.0684(11) Uani 1 1 d . . .
H19A H 1.0377 1.0251 0.2206 0.082 Uiso 1 1 calc R . .
H19B H 1.1673 0.9859 0.2225 0.082 Uiso 1 1 calc R . .
C20 C 1.0737(5) 1.0244(3) 0.1132(3) 0.0892(15) Uani 1 1 d . . .
H20A H 1.1124 1.0767 0.1200 0.134 Uiso 1 1 calc R . .
H20B H 0.9875 1.0294 0.0834 0.134 Uiso 1 1 calc R . .
H20C H 1.1173 0.9899 0.0852 0.134 Uiso 1 1 calc R . .
C21 C 0.8869(3) 0.7595(2) 0.11098(19) 0.0471(7) Uani 1 1 d . . .
H21A H 0.9657 0.7480 0.1498 0.057 Uiso 1 1 calc R . .
H21B H 0.8369 0.7106 0.1041 0.057 Uiso 1 1 calc R . .
C22 C 0.9154(4) 0.7786(3) 0.0331(2) 0.0571(9) Uani 1 1 d . . .
H22A H 0.9703 0.8252 0.0393 0.069 Uiso 1 1 calc R . .
H22B H 0.8382 0.7910 -0.0067 0.069 Uiso 1 1 calc R . .
C23 C 0.9800(5) 0.7046(4) 0.0068(3) 0.0932(17) Uani 1 1 d . . .
H23A H 1.0470 0.6866 0.0515 0.112 Uiso 1 1 calc R . .
H23B H 0.9191 0.6612 -0.0067 0.112 Uiso 1 1 calc R . .
C24 C 1.0319(7) 0.7182(5) -0.0596(4) 0.124(2) Uani 1 1 d . . .
H24A H 1.0697 0.6693 -0.0717 0.186 Uiso 1 1 calc R . .
H24B H 1.0944 0.7599 -0.0466 0.186 Uiso 1 1 calc R . .
H24C H 0.9661 0.7344 -0.1049 0.186 Uiso 1 1 calc R . .

loop_
_atom_site_aniso_label
_atom_site_aniso_U_11
_atom_site_aniso_U_22
_atom_site_aniso_U_33
_atom_site_aniso_U_23
_atom_site_aniso_U_13
_atom_site_aniso_U_12
Mo1 0.03556(14) 0.03768(13) 0.02800(12) -0.00315(8) 0.01419(10) 0.00309(9)
Mo2 0.04485(15) 0.02681(12) 0.02791(12) 0.00077(8) 0.01180(10) -0.00800(9)
Mo3 0.03043(13) 0.03957(14) 0.02210(12) -0.00064(8) 0.00138(9) -0.00193(9)
O1 0.0258(12) 0.0232(11) 0.0204(10) -0.0018(8) 0.0065(9) -0.0016(8)
O2 0.0800(17) 0.0345(10) 0.0436(11) 0.0013(9) 0.0223(11) -0.0161(10)
O3 0.0433(12) 0.0699(16) 0.0329(11) 0.0006(9) -0.0004(9) -0.0024(10)
O4 0.0403(11) 0.0442(10) 0.0223(8) -0.0052(7) 0.0086(7) -0.0024(8)
O5 0.0399(10) 0.0384(10) 0.0338(9) 0.0008(7) 0.0143(8) -0.0067(8)
O6 0.0337(10) 0.0567(12) 0.0326(10) -0.0014(9) 0.0080(8) 0.0073(9)
O7 0.0466(11) 0.0362(9) 0.0261(9) 0.0057(7) 0.0062(8) 0.0038(8)
O8 0.0407(11) 0.0426(10) 0.0319(9) -0.0067(8) 0.0095(8) -0.0147(8)
O9 0.0544(12) 0.0320(9) 0.0338(10) -0.0045(7) 0.0167(9) 0.0050(8)
N1 0.0426(14) 0.0479(13) 0.0352(12) -0.0026(10) 0.0167(10) 0.0059(11)
N2 0.0464(14) 0.0427(13) 0.0381(12) -0.0100(10) 0.0083(11) -0.0109(11)
C1 0.0367(14) 0.0434(15) 0.0303(12) -0.0024(10) 0.0120(11) 0.0108(11)
C2 0.0438(17) 0.0514(17) 0.0444(16) -0.0067(13) 0.0137(13) 0.0033(13)
C3 0.054(2) 0.060(2) 0.0475(17) -0.0174(15) 0.0144(15) 0.0094(16)
C4 0.054(2) 0.077(2) 0.0465(18) -0.0096(16) 0.0252(16) 0.0107(18)
C5 0.0411(17) 0.071(2) 0.0535(19) -0.0048(16) 0.0234(15) 0.0003(15)
C6 0.0347(15) 0.0519(17) 0.0449(16) -0.0041(13) 0.0110(12) 0.0064(12)
C7 0.087(3) 0.072(3) 0.094(3) -0.028(2) 0.044(3) -0.027(2)
C8 0.054(2) 0.066(2) 0.076(3) -0.0236(19) 0.026(2) -0.0097(17)
C9 0.0454(18) 0.0566(19) 0.0487(17) -0.0152(15) 0.0084(14) -0.0110(14)
C10 0.056(2) 0.071(2) 0.070(2) -0.023(2) 0.0128(19) -0.0052(19)
C11 0.055(2) 0.092(3) 0.086(3) -0.015(3) 0.016(2) 0.007(2)
C12 0.080(4) 0.132(6) 0.119(5) -0.025(4) 0.014(4) 0.027(3)
C13 0.062(2) 0.0512(18) 0.0369(15) -0.0116(13) 0.0146(14) -0.0104(15)
C14 0.077(3) 0.0528(19) 0.056(2) -0.0102(16) 0.0287(19) -0.0139(17)
C15 0.101(4) 0.084(3) 0.069(3) -0.016(2) 0.043(3) -0.028(3)
C16 0.148(6) 0.097(4) 0.083(4) 0.001(3) 0.045(4) -0.029(4)
C17 0.0517(19) 0.0413(16) 0.0521(18) -0.0071(13) 0.0057(15) -0.0142(14)
C18 0.053(2) 0.062(2) 0.061(2) -0.0071(17) -0.0009(17) -0.0185(17)
C19 0.063(2) 0.075(3) 0.066(2) -0.017(2) 0.014(2) -0.026(2)
C20 0.087(3) 0.097(4) 0.090(3) 0.000(3) 0.033(3) -0.030(3)
C21 0.0487(18) 0.0499(17) 0.0432(16) -0.0123(13) 0.0131(13) -0.0091(14)
C22 0.055(2) 0.073(2) 0.0455(18) -0.0068(16) 0.0169(15) -0.0059(17)
C23 0.092(4) 0.132(5) 0.063(3) 0.011(3) 0.034(3) 0.036(3)
C24 0.128(5) 0.158(6) 0.107(5) 0.022(4) 0.069(4) 0.038(5)

loop_
_atom_type_symbol
_atom_type_description
_atom_type_scat_dispersion_real
_atom_type_scat_dispersion_imag
_atom_type_scat_source
C C 0.0033 0.0016 'International Tables Vol C Tables 4.2.6.8 and 6.1.1.4'
H H 0.0000 0.0000 'International Tables Vol C Tables 4.2.6.8 and 6.1.1.4'
N N 0.0061 0.0033 'International Tables Vol C Tables 4.2.6.8 and 6.1.1.4'
O O 0.0106 0.0060 'International Tables Vol C Tables 4.2.6.8 and 6.1.1.4'
Mo Mo -1.6832 0.6857 'International Tables Vol C Tables 4.2.6.8 and 6.1.1.4'

loop_
_geom_angle_atom_site_label_1
_geom_angle_atom_site_label_2
_geom_angle_atom_site_label_3
_geom_angle
_geom_angle_site_symmetry_1
_geom_angle_site_symmetry_3
_geom_angle_publ_flag
N1 Mo1 O9 104.55(11) . . ?
N1 Mo1 O6 103.73(10) . . ?
O9 Mo1 O6 90.88(9) . . ?
N1 Mo1 O4 100.23(10) . . ?
O9 Mo1 O4 87.27(9) . . ?
O6 Mo1 O4 155.65(8) . . ?
N1 Mo1 O5 99.73(11) . . ?
O9 Mo1 O5 155.38(8) . . ?
O6 Mo1 O5 87.23(9) . . ?
O4 Mo1 O5 84.50(8) . . ?
N1 Mo1 O1 175.69(9) . . ?
O9 Mo1 O1 78.83(6) . . ?
O6 Mo1 O1 78.71(6) . . ?
O4 Mo1 O1 77.12(5) . . ?
O5 Mo1 O1 76.73(6) . . ?
O2 Mo2 O5 104.31(10) . 3_665 ?
O2 Mo2 O7 104.00(10) . . ?
O5 Mo2 O7 89.74(9) 3_665 . ?
O2 Mo2 O9 102.89(10) . . ?
O5 Mo2 O9 152.53(8) 3_665 . ?
O7 Mo2 O9 87.37(9) . . ?
O2 Mo2 O8 102.92(10) . . ?
O5 Mo2 O8 86.55(9) 3_665 . ?
O7 Mo2 O8 152.91(8) . . ?
O9 Mo2 O8 83.75(9) . . ?
O2 Mo2 O1 178.32(7) . . ?
O5 Mo2 O1 76.91(6) 3_665 . ?
O7 Mo2 O1 77.09(6) . . ?
O9 Mo2 O1 75.82(6) . . ?
O8 Mo2 O1 75.93(6) . . ?
O3 Mo3 O4 103.40(10) . 3_665 ?
O3 Mo3 O8 105.91(10) . 3_665 ?
O4 Mo3 O8 89.48(9) 3_665 3_665 ?
O3 Mo3 O6 103.75(11) . . ?
O4 Mo3 O6 152.53(8) 3_665 . ?
O8 Mo3 O6 87.15(9) 3_665 . ?
O3 Mo3 O7 101.60(10) . . ?
O4 Mo3 O7 86.23(9) 3_665 . ?
O8 Mo3 O7 152.40(8) 3_665 . ?
O6 Mo3 O7 84.27(9) . . ?
O3 Mo3 O1 176.95(8) . . ?
O4 Mo3 O1 76.67(6) 3_665 . ?
O8 Mo3 O1 77.13(6) 3_665 . ?
O6 Mo3 O1 76.00(6) . . ?
O7 Mo3 O1 75.35(5) . . ?
Mo1 O1 Mo1 180.000(8) . 3_665 ?
Mo1 O1 Mo2 89.764(12) . . ?
Mo1 O1 Mo2 90.236(12) 3_665 . ?
Mo1 O1 Mo2 90.236(12) . 3_665 ?
Mo1 O1 Mo2 89.764(12) 3_665 3_665 ?
Mo2 O1 Mo2 180.000(10) . 3_665 ?
Mo1 O1 Mo3 90.254(14) . 3_665 ?
Mo1 O1 Mo3 89.746(14) 3_665 3_665 ?
Mo2 O1 Mo3 90.115(10) . 3_665 ?
Mo2 O1 Mo3 89.885(10) 3_665 3_665 ?
Mo1 O1 Mo3 89.746(14) . . ?
Mo1 O1 Mo3 90.254(14) 3_665 . ?
Mo2 O1 Mo3 89.885(10) . . ?
Mo2 O1 Mo3 90.115(10) 3_665 . ?
Mo3 O1 Mo3 180.000(11) 3_665 . ?
Mo3 O4 Mo1 115.78(9) 3_665 . ?
Mo2 O5 Mo1 116.12(10) 3_665 . ?
Mo1 O6 Mo3 115.54(10) . . ?
Mo2 O7 Mo3 117.55(9) . . ?
Mo3 O8 Mo2 116.83(9) 3_665 . ?
Mo1 O9 Mo2 115.37(10) . . ?
C1 N1 Mo1 170.4(2) . . ?
C9 N2 C21 108.0(2) . . ?
C9 N2 C13 111.3(3) . . ?
C21 N2 C13 108.8(3) . . ?
C9 N2 C17 109.4(2) . . ?
C21 N2 C17 111.6(2) . . ?
C13 N2 C17 107.8(2) . . ?
N1 C1 C6 119.4(3) . . ?
N1 C1 C2 118.6(3) . . ?
C6 C1 C2 122.0(3) . . ?
C3 C2 C1 117.7(3) . . ?
C3 C2 C7 122.7(3) . . ?
C1 C2 C7 119.6(3) . . ?
C4 C3 C2 121.2(3) . . ?
C5 C4 C3 120.3(3) . . ?
C4 C5 C6 121.4(3) . . ?
C5 C6 C1 117.5(3) . . ?
C5 C6 C8 120.9(3) . . ?
C1 C6 C8 121.6(3) . . ?
N2 C9 C10 117.7(3) . . ?
C9 C10 C11 109.5(3) . . ?
C12 C11 C10 113.1(4) . . ?
C14 C13 N2 116.3(3) . . ?
C13 C14 C15 107.8(3) . . ?
C16 C15 C14 112.3(3) . . ?
C18 C17 N2 115.7(3) . . ?
C17 C18 C19 111.5(3) . . ?
C20 C19 C18 116.5(4) . . ?
C22 C21 N2 116.8(3) . . ?
C21 C22 C23 109.0(3) . . ?
C24 C23 C22 115.4(5) . . ?

loop_
_geom_bond_atom_site_label_1
_geom_bond_atom_site_label_2
_geom_bond_distance
_geom_bond_site_symmetry_2
_geom_bond_publ_flag
Mo1 N1 1.742(2) . ?
Mo1 O9 1.896(2) . ?
Mo1 O6 1.913(2) . ?
Mo1 O4 1.978(2) . ?
Mo1 O5 1.9806(19) . ?
Mo1 O1 2.2579(3) . ?
Mo2 O2 1.696(2) . ?
Mo2 O5 1.860(2) 3_665 ?
Mo2 O7 1.896(2) . ?
Mo2 O9 1.9450(19) . ?
Mo2 O8 1.989(2) . ?
Mo2 O1 2.3413(4) . ?
Mo3 O3 1.694(2) . ?
Mo3 O4 1.8783(19) 3_665 ?
Mo3 O8 1.910(2) 3_665 ?
Mo3 O6 1.933(2) . ?
Mo3 O7 1.980(2) . ?
Mo3 O1 2.3514(3) . ?
O1 Mo1 2.2579(3) 3_665 ?
O1 Mo2 2.3413(3) 3_665 ?
O1 Mo3 2.3514(3) 3_665 ?
O4 Mo3 1.8783(19) 3_665 ?
O5 Mo2 1.860(2) 3_665 ?
O8 Mo3 1.910(2) 3_665 ?
N1 C1 1.383(3) . ?
N2 C9 1.512(4) . ?
N2 C21 1.519(4) . ?
N2 C13 1.522(4) . ?
N2 C17 1.523(3) . ?
C1 C6 1.396(4) . ?
C1 C2 1.407(4) . ?
C2 C3 1.386(4) . ?
C2 C7 1.499(5) . ?
C3 C4 1.374(5) . ?
C4 C5 1.373(5) . ?
C5 C6 1.392(4) . ?
C6 C8 1.505(5) . ?
C9 C10 1.513(5) . ?
C10 C11 1.516(6) . ?
C11 C12 1.510(7) . ?
C13 C14 1.508(5) . ?
C14 C15 1.553(5) . ?
C15 C16 1.451(5) . ?
C17 C18 1.513(5) . ?
C18 C19 1.514(5) . ?
C19 C20 1.497(7) . ?
C21 C22 1.511(5) . ?
C22 C23 1.548(6) . ?
C23 C24 1.445(7) . ?
